data_7227218
loop_
_publ_author_name
'Yoshida, Junya'
'Ueda, Akira'
'Kumai, Reiji'
'Murakami, Youichi'
'Mori, Hatsumi'

_publ_section_title
;
 Anion substitution in hydrogen-bonded organic conductors: the chemical
 pressure effect on hydrogen-bond-mediated phase transition
;
_journal_issue 2
_journal_name_full CrystEngComm
_journal_page_first 367
_journal_paper_doi 10.1039/C6CE01763K
_journal_volume 19
_journal_year 2017
_chemical_formula_moiety 'C24 H15 Cl O12 S8'
_chemical_formula_sum 'C24 H15 Cl O12 S8'
_chemical_formula_weight 787.31
_space_group_crystal_system triclinic
_space_group_IT_number 2
_space_group_name_Hall '-P 1'
_space_group_name_H-M_alt 'P -1'
_symmetry_space_group_name_Hall '-P 1'
_symmetry_space_group_name_H-M 'P -1'
_atom_sites_solution_hydrogens geom
_atom_sites_solution_primary direct
_atom_sites_solution_secondary difmap
_audit_update_record
;
2016-08-02 deposited with the CCDC.
2016-12-01 downloaded from the CCDC.
;
_cell_angle_alpha 66.647(2)
_cell_angle_beta 84.880(3)
_cell_angle_gamma 78.699(3)
_cell_formula_units_Z 1
_cell_length_a 7.1809(5)
_cell_length_b 9.8084(9)
_cell_length_c 10.8511(11)
_cell_measurement_reflns_used 3341
_cell_measurement_temperature 150
_cell_measurement_theta_max 37.10
_cell_measurement_theta_min 2.88
_cell_volume 688.01(11)
_computing_cell_refinement PROCESS-AUTO
_computing_data_collection PROCESS-AUTO
_computing_data_reduction PROCESS-AUTO
_computing_molecular_graphics 'CrystalStructure 4.1'
_computing_publication_material 'CrystalStructure 4.1 (Rigaku, 2014)'
_computing_structure_refinement 'SHELXL97 (Sheldrick, 2008)'
_computing_structure_solution 'SIR2004 (Burla, et al., 2005)'
_diffrn_ambient_temperature 150
_diffrn_measured_fraction_theta_full 0.676
_diffrn_measured_fraction_theta_max 0.676
_diffrn_measurement_device_type 'Rigaku R-AXIS RAPID'
_diffrn_radiation_type synchrotron
_diffrn_radiation_wavelength 1.00000
_diffrn_reflns_av_R_equivalents 0.0305
_diffrn_reflns_Laue_measured_fraction_full 0.000
_diffrn_reflns_Laue_measured_fraction_max 0.000
_diffrn_reflns_limit_h_max 3
_diffrn_reflns_limit_h_min -6
_diffrn_reflns_limit_k_max 11
_diffrn_reflns_limit_k_min -11
_diffrn_reflns_limit_l_max 10
_diffrn_reflns_limit_l_min -13
_diffrn_reflns_number 2492
_diffrn_reflns_point_group_measured_fraction_full 0.000
_diffrn_reflns_point_group_measured_fraction_max 0.000
_diffrn_reflns_theta_full 37.020
_diffrn_reflns_theta_max 37.020
_diffrn_reflns_theta_min 2.877
_diffrn_standards_number 0
_exptl_absorpt_coefficient_mu 0.000
_exptl_absorpt_correction_type none
_exptl_crystal_colour black
_exptl_crystal_density_diffrn 1.900
_exptl_crystal_density_method 'not measured'
_exptl_crystal_description plete
_exptl_crystal_F_000 400.00
_exptl_crystal_preparation ', Magnetic properties'
_exptl_crystal_size_max 0.400
_exptl_crystal_size_mid 0.200
_exptl_crystal_size_min 0.020
_refine_diff_density_max 0.51
_refine_diff_density_min -0.45
_refine_ls_extinction_method none
_refine_ls_goodness_of_fit_ref 1.103
_refine_ls_hydrogen_treatment mixed
_refine_ls_number_parameters 236
_refine_ls_number_reflns 1700
_refine_ls_number_restraints 0
_refine_ls_R_factor_all 0.0481
_refine_ls_R_factor_gt 0.0446
_refine_ls_shift/su_max 0.000
_refine_ls_structure_factor_coef Fsqd
_refine_ls_weighting_details 'w = 1/[\s^2^(Fo^2^)+(0.0929P)^2^+0.4018P] where P=(Fo^2^+2Fc^2^)/3'
_refine_ls_weighting_scheme calc
_refine_ls_wR_factor_gt 0.1277
_refine_ls_wR_factor_ref 0.1317
_reflns_number_gt 1488
_reflns_number_total 1700
_reflns_threshold_expression F^2^>2.0\s(F^2^)
_cod_data_source_file c6ce01763k2.cif
_cod_data_source_block ClO4_150
_cod_depositor_comments 'Adding full bibliography for 7227217--7227221.cif.'
_cod_database_code 7227218

loop_
_symmetry_equiv_pos_site_id
_space_group_symop_operation_xyz
1 +X,+Y,+Z
2 -X,-Y,-Z

loop_
_atom_site_label
_atom_site_type_symbol
_atom_site_fract_x
_atom_site_fract_y
_atom_site_fract_z
_atom_site_U_iso_or_equiv
_atom_site_adp_type
_atom_site_occupancy
_atom_site_site_symmetry_multiplicity
_atom_site_calc_flag
_atom_site_refinement_flags
Cl1 Cl 0.0 1.0 0.0 0.0416(5) Uani 1 1 d .
S2 S 0.26352(15) 1.04004(9) 0.60267(7) 0.0304(4) Uani 1 2 d .
S3 S 0.32012(15) 0.61280(9) 0.56050(8) 0.0308(4) Uani 1 2 d .
S4 S 0.21424(15) 0.96262(9) 0.37473(7) 0.0284(3) Uani 1 2 d .
S5 S 0.37507(15) 0.68794(9) 0.78924(8) 0.0303(4) Uani 1 2 d .
O6 O 0.4033(4) 0.3232(3) 0.7138(2) 0.0322(7) Uani 1 2 d .
O7 O 0.4569(4) 0.3951(3) 0.9406(2) 0.0315(7) Uani 1 2 d .
O8 O 0.0327(4) 1.5333(3) 0.0928(2) 0.0352(8) Uani 1 2 d .
O9 O 0.0990(4) 1.5983(3) 0.2976(3) 0.0374(9) Uani 1 2 d .
O10 O -0.1889(12) 1.0339(11) 0.0636(8) 0.097(3) Uani 0.5 2 d .
O11 O -0.0077(12) 0.8953(7) 0.1267(5) 0.062(2) Uani 0.5 2 d .
O12 O 0.1339(11) 1.0187(6) 0.0843(6) 0.056(2) Uani 0.5 2 d .
O13 O 0.0387(14) 0.8515(7) 0.0167(7) 0.077(3) Uani 0.5 2 d .
C14 C 0.4896(8) 0.2137(4) 0.8355(4) 0.0498(15) Uani 1 2 d .
C15 C 0.3862(6) 0.4639(4) 0.7111(3) 0.0274(10) Uani 1 2 d .
C16 C 0.3183(6) 0.7493(4) 0.6220(3) 0.0246(9) Uani 1 2 d .
C17 C 0.1248(6) 1.4523(4) 0.3152(3) 0.0274(10) Uani 1 2 d .
C18 C 0.2065(5) 1.1917(4) 0.4516(3) 0.0244(10) Uani 1 2 d .
C19 C 0.1772(6) 1.1543(4) 0.3429(3) 0.0229(9) Uani 1 2 d .
C20 C 0.4291(9) 0.2495(4) 0.9516(4) 0.0534(15) Uani 1 2 d .
C21 C 0.4107(6) 0.4981(4) 0.8156(3) 0.0262(10) Uani 1 2 d .
C22 C 0.1796(6) 1.3406(4) 0.4372(3) 0.0274(10) Uani 1 2 d .
C23 C 0.2732(5) 0.9016(4) 0.5415(3) 0.0246(10) Uani 1 2 d .
C24 C 0.0912(6) 1.4174(4) 0.2033(3) 0.0256(10) Uani 1 2 d .
C25 C 0.1172(6) 1.2677(4) 0.2188(3) 0.0264(10) Uani 1 2 d .
H8 H 0.0 1.5 0.0 0.09(3) Uiso 1 1 d .
H9 H 0.077(6) 1.648(5) 0.217(4) 0.038(12) Uiso 1 2 d .
H14A H 0.62642 0.2056 0.82555 0.0598 Uiso 1 2 calc R
H14B H 0.45894 0.11621 0.85046 0.0598 Uiso 1 2 calc R
H20A H 0.29517 0.24423 0.96798 0.0640 Uiso 1 2 calc R
H20B H 0.49765 0.17314 1.02907 0.0640 Uiso 1 2 calc R
H22 H 0.191(6) 1.369(4) 0.515(4) 0.035(10) Uiso 1 2 d .
H25 H 0.093(6) 1.244(4) 0.148(4) 0.035(11) Uiso 1 2 d .

loop_
_atom_site_aniso_label
_atom_site_aniso_U_11
_atom_site_aniso_U_22
_atom_site_aniso_U_33
_atom_site_aniso_U_12
_atom_site_aniso_U_13
_atom_site_aniso_U_23
Cl1 0.0466(13) 0.0222(6) 0.0446(7) -0.0014(7) -0.0159(6) 0.0001(5)
S2 0.0417(8) 0.0219(5) 0.0208(4) -0.0006(5) -0.0057(4) -0.0024(3)
S3 0.0423(9) 0.0226(5) 0.0214(4) -0.0004(5) -0.0036(4) -0.0039(3)
S4 0.0376(8) 0.0198(4) 0.0213(4) 0.0009(4) -0.0034(4) -0.0033(3)
S5 0.0418(8) 0.0196(5) 0.0229(5) 0.0006(5) -0.0070(4) -0.0027(3)
O6 0.045(2) 0.0206(11) 0.0270(12) -0.0021(12) -0.0034(11) -0.0066(9)
O7 0.044(2) 0.0192(11) 0.0249(12) -0.0015(12) -0.0098(11) -0.0014(9)
O8 0.049(2) 0.0201(12) 0.0251(12) 0.0015(13) -0.0092(12) 0.0016(9)
O9 0.053(2) 0.0183(12) 0.0372(15) -0.0045(13) -0.0087(13) -0.0059(10)
O10 0.055(7) 0.120(7) 0.070(5) 0.014(5) 0.012(4) -0.004(4)
O11 0.101(7) 0.041(3) 0.027(3) -0.007(4) 0.004(3) 0.002(2)
O12 0.082(6) 0.037(3) 0.049(3) -0.005(4) -0.030(3) -0.013(3)
O13 0.132(9) 0.026(3) 0.071(4) -0.002(4) -0.046(5) -0.012(3)
C14 0.081(4) 0.0219(18) 0.037(2) 0.003(2) -0.017(2) -0.0040(15)
C15 0.031(3) 0.0208(16) 0.0236(16) -0.0007(17) -0.0019(14) -0.0027(12)
C16 0.025(3) 0.0208(16) 0.0210(15) 0.0012(16) 0.0002(13) -0.0036(12)
C17 0.027(3) 0.0207(17) 0.0301(18) -0.0024(17) -0.0023(15) -0.0051(14)
C18 0.023(3) 0.0207(16) 0.0223(15) -0.0009(16) -0.0008(14) -0.0024(12)
C19 0.024(3) 0.0172(15) 0.0232(16) -0.0037(15) -0.0016(14) -0.0031(12)
C20 0.103(5) 0.0215(18) 0.0280(19) -0.007(2) -0.009(2) -0.0024(14)
C21 0.028(3) 0.0196(16) 0.0241(17) -0.0006(17) -0.0044(14) -0.0019(12)
C22 0.028(3) 0.0274(18) 0.0253(16) -0.0060(17) -0.0032(15) -0.0076(13)
C23 0.024(3) 0.0216(16) 0.0209(15) -0.0011(16) -0.0016(14) -0.0018(12)
C24 0.025(3) 0.0229(17) 0.0213(15) -0.0017(16) -0.0003(14) -0.0017(12)
C25 0.030(3) 0.0261(17) 0.0189(15) -0.0029(17) -0.0043(14) -0.0042(13)

loop_
_atom_type_symbol
_atom_type_description
_atom_type_scat_dispersion_real
_atom_type_scat_dispersion_imag
_atom_type_scat_source
C C 0.0000 0.0000
;
International Tables for Crystallography
(Vol. C, Tables 4.2.6.8 and 6.1.1.4)
;
H H 0.0000 0.0000
;
International Tables for Crystallography
(Vol. C, Table 6.1.1.4)
;
O O 0.0000 0.0000
;
International Tables for Crystallography
(Vol. C, Tables 4.2.6.8 and 6.1.1.4)
;
S S 0.0000 0.0000
;
International Tables for Crystallography
(Vol. C, Tables 4.2.6.8 and 6.1.1.4)
;
Cl Cl 0.0000 0.0000
;
International Tables for Crystallography
(Vol. C, Tables 4.2.6.8 and 6.1.1.4)
;

loop_
_geom_angle_atom_site_label_1
_geom_angle_atom_site_label_2
_geom_angle_atom_site_label_3
_geom_angle
_geom_angle_publ_flag
_geom_angle_site_symmetry_1
_geom_angle_site_symmetry_3
O10 Cl1 O10 180.0(7) yes . 2_575
O10 Cl1 O11 70.5(4) yes . .
O10 Cl1 O11 109.5(4) yes . 2_575
O10 Cl1 O12 102.5(5) yes . .
O10 Cl1 O12 77.5(5) yes . 2_575
O10 Cl1 O13 110.2(6) yes . .
O10 Cl1 O13 69.8(6) yes . 2_575
O10 Cl1 O11 109.5(4) yes 2_575 .
O10 Cl1 O11 70.5(4) yes 2_575 2_575
O10 Cl1 O12 77.5(5) yes 2_575 .
O10 Cl1 O12 102.5(5) yes 2_575 2_575
O10 Cl1 O13 69.8(6) yes 2_575 .
O10 Cl1 O13 110.2(6) yes 2_575 2_575
O11 Cl1 O11 180.0(7) yes . 2_575
O11 Cl1 O12 70.6(4) yes . .
O11 Cl1 O12 109.4(4) yes . 2_575
O11 Cl1 O13 62.6(4) yes . .
O11 Cl1 O13 117.4(4) yes . 2_575
O11 Cl1 O12 109.4(4) yes 2_575 .
O11 Cl1 O12 70.6(4) yes 2_575 2_575
O11 Cl1 O13 117.4(4) yes 2_575 .
O11 Cl1 O13 62.6(4) yes 2_575 2_575
O12 Cl1 O12 180.0(5) yes . 2_575
O12 Cl1 O13 106.7(5) yes . .
O12 Cl1 O13 73.3(5) yes . 2_575
O12 Cl1 O13 73.3(5) yes 2_575 .
O12 Cl1 O13 106.7(5) yes 2_575 2_575
O13 Cl1 O13 180.0(7) yes . 2_575
C18 S2 C23 96.24(17) yes . .
C15 S3 C16 94.55(17) yes . .
C19 S4 C23 95.75(17) yes . .
C16 S5 C21 94.00(17) yes . .
C14 O6 C15 110.8(3) yes . .
C20 O7 C21 109.5(3) yes . .
Cl1 O10 O11 50.5(3) yes . .
Cl1 O10 O13 51.2(4) yes . 2_575
O11 O10 O13 89.6(6) yes . 2_575
Cl1 O11 O10 59.0(3) yes . .
Cl1 O11 O12 58.0(3) yes . .
Cl1 O11 O13 59.2(3) yes . .
O10 O11 O12 89.7(5) yes . .
O10 O11 O13 100.1(6) yes . .
O12 O11 O13 96.4(6) yes . .
Cl1 O12 O11 51.5(3) yes . .
Cl1 O12 O13 50.6(4) yes . 2_575
O11 O12 O13 88.7(5) yes . 2_575
Cl1 O13 O10 59.0(4) yes . 2_575
Cl1 O13 O11 58.3(4) yes . .
Cl1 O13 O12 56.0(4) yes . 2_575
O10 O13 O11 99.2(7) yes 2_575 .
O10 O13 O12 87.8(4) yes 2_575 2_575
O11 O13 O12 95.3(6) yes . 2_575
O6 C14 C20 113.3(3) yes . .
S3 C15 O6 117.1(3) yes . .
S3 C15 C21 117.3(3) yes . .
O6 C15 C21 125.6(3) yes . .
S3 C16 S5 116.74(17) yes . .
S3 C16 C23 121.6(3) yes . .
S5 C16 C23 121.7(3) yes . .
O9 C17 C22 120.6(4) yes . .
O9 C17 C24 118.1(3) yes . .
C22 C17 C24 121.3(4) yes . .
S2 C18 C19 115.6(3) yes . .
S2 C18 C22 123.6(3) yes . .
C19 C18 C22 120.7(3) yes . .
S4 C19 C18 116.1(2) yes . .
S4 C19 C25 123.4(3) yes . .
C18 C19 C25 120.5(3) yes . .
O7 C20 C14 115.1(3) yes . .
S5 C21 O7 118.1(3) yes . .
S5 C21 C15 117.4(2) yes . .
O7 C21 C15 124.5(3) yes . .
C17 C22 C18 119.1(4) yes . .
S2 C23 S4 116.15(17) yes . .
S2 C23 C16 122.2(3) yes . .
S4 C23 C16 121.6(3) yes . .
O8 C24 C17 116.1(3) yes . .
O8 C24 C25 124.8(4) yes . .
C17 C24 C25 119.2(3) yes . .
C19 C25 C24 119.1(4) yes . .
C24 O8 H8 114.7(3) no . .
C17 O9 H9 106(4) no . .
O6 C14 H14A 108.924 no . .
O6 C14 H14B 108.923 no . .
C20 C14 H14A 108.923 no . .
C20 C14 H14B 108.923 no . .
H14A C14 H14B 107.749 no . .
O7 C20 H20A 108.495 no . .
O7 C20 H20B 108.497 no . .
C14 C20 H20A 108.505 no . .
C14 C20 H20B 108.500 no . .
H20A C20 H20B 107.509 no . .
C17 C22 H22 119(2) no . .
C18 C22 H22 122(2) no . .
C19 C25 H25 121(2) no . .
C24 C25 H25 120(2) no . .
O8 H8 O8 180.0(2) no . 2_585

loop_
_geom_bond_atom_site_label_1
_geom_bond_atom_site_label_2
_geom_bond_distance
_geom_bond_publ_flag
_geom_bond_site_symmetry_2
Cl1 O10 1.505(8) yes .
Cl1 O10 1.505(8) yes 2_575
Cl1 O11 1.355(5) yes .
Cl1 O11 1.355(5) yes 2_575
Cl1 O12 1.468(8) yes .
Cl1 O12 1.468(8) yes 2_575
Cl1 O13 1.368(7) yes .
Cl1 O13 1.368(7) yes 2_575
S2 C18 1.737(3) yes .
S2 C23 1.720(4) yes .
S3 C15 1.733(3) yes .
S3 C16 1.714(4) yes .
S4 C19 1.741(4) yes .
S4 C23 1.729(3) yes .
S5 C16 1.730(3) yes .
S5 C21 1.738(4) yes .
O6 C14 1.429(4) yes .
O6 C15 1.350(5) yes .
O7 C20 1.437(6) yes .
O7 C21 1.354(3) yes .
O8 C24 1.315(3) yes .
O9 C17 1.344(5) yes .
O10 O11 1.654(10) yes .
O10 O13 1.648(12) yes 2_575
O11 O12 1.633(11) yes .
O11 O13 1.414(11) yes .
O12 O13 1.696(10) yes 2_575
C14 C20 1.447(6) yes .
C15 C21 1.337(6) yes .
C16 C23 1.388(4) yes .
C17 C22 1.372(4) yes .
C17 C24 1.437(6) yes .
C18 C19 1.410(6) yes .
C18 C22 1.382(5) yes .
C19 C25 1.402(4) yes .
C24 C25 1.386(5) yes .
O8 H8 1.228(3) no .
O9 H9 0.83(4) no .
C14 H14A 0.970 no .
C14 H14B 0.970 no .
C20 H20A 0.970 no .
C20 H20B 0.970 no .
C22 H22 1.00(5) no .
C25 H25 0.93(5) no .

loop_
_geom_contact_atom_site_label_1
_geom_contact_atom_site_label_2
_geom_contact_distance
_geom_contact_publ_flag
_geom_contact_site_symmetry_2
S2 S5 3.2139(10) no .
S3 S4 3.1909(10) no .
O6 O7 2.890(4) no .
O8 O9 2.647(4) no .
O8 C24 3.234(4) no 2_585
O8 C25 3.316(4) no 2_585
C14 C21 2.660(5) no .
C15 C20 2.620(4) no .
C17 C19 2.770(5) no .
C18 C24 2.792(4) no .
C22 C25 2.826(6) no .
S2 S4 3.4221(16) no 2_576
S2 O10 3.413(8) no 2_576
S2 O11 3.530(7) no 2_576
S2 C23 3.599(4) no 2_676
S3 S3 3.5710(14) no 2_666
S3 O6 3.339(3) no 2_666
S3 O9 3.449(4) no 1_545
S3 C17 3.433(4) no 2_576
S3 C22 3.526(4) no 2_576
S4 S2 3.4221(16) no 2_576
S4 O11 3.579(8) no .
S4 O12 3.065(7) no .
S5 O7 3.011(3) no 2_667
S5 C20 3.560(5) no 2_667
S5 C25 3.481(4) no 2_576
O6 S3 3.339(3) no 2_666
O6 O9 3.540(4) no 2_576
O6 C22 3.459(5) no 1_545
O7 S5 3.011(3) no 2_667
O7 O7 3.005(4) no 2_667
O7 O8 3.470(4) no 2_576
O7 C21 3.470(5) no 2_667
O8 O7 3.470(4) no 2_576
O8 O13 2.904(7) no 1_565
O8 C15 3.528(5) no 2_576
O8 C20 3.531(6) no 2_576
O8 C21 3.286(5) no 2_576
O9 S3 3.449(4) no 1_565
O9 O6 3.540(4) no 2_576
O9 O11 2.758(6) no 1_565
O9 O13 3.076(6) no 1_565
O9 C22 3.537(5) no 2_586
O10 S2 3.413(8) no 2_576
O10 C14 3.246(9) no 1_464
O10 C14 3.359(11) no 2_566
O10 C20 3.124(9) no 1_464
O11 S2 3.530(7) no 2_576
O11 S4 3.579(8) no .
O11 O9 2.758(6) no 1_545
O12 S4 3.065(7) no .
O12 C14 3.114(8) no 2_666
O12 C20 3.232(9) no 1_564
O12 C25 3.284(9) no .
O13 O8 2.904(7) no 1_545
O13 O9 3.076(6) no 1_545
O13 C25 3.541(10) no 2_575
C14 O10 3.246(9) no 1_646
C14 O10 3.359(11) no 2_566
C14 O12 3.114(8) no 2_666
C15 O8 3.528(5) no 2_576
C15 C24 3.563(5) no 2_576
C16 C18 3.541(6) no 2_676
C16 C19 3.525(5) no 2_576
C16 C25 3.436(5) no 2_576
C17 S3 3.433(4) no 2_576
C17 C21 3.553(6) no 2_676
C18 C16 3.541(6) no 2_676
C19 C16 3.525(5) no 2_576
C19 C23 3.429(5) no 2_576
C20 S5 3.560(5) no 2_667
C20 O8 3.531(6) no 2_576
C20 O10 3.124(9) no 1_646
C20 O12 3.232(9) no 1_546
C20 C25 3.542(6) no 1_546
C21 O7 3.470(5) no 2_667
C21 O8 3.286(5) no 2_576
C21 C17 3.553(6) no 2_676
C21 C24 3.541(6) no 2_576
C22 S3 3.526(4) no 2_576
C22 O6 3.459(5) no 1_565
C22 O9 3.537(5) no 2_586
C23 S2 3.599(4) no 2_676
C23 C19 3.429(5) no 2_576
C24 C15 3.563(5) no 2_576
C24 C21 3.541(6) no 2_576
C25 S5 3.481(4) no 2_576
C25 O12 3.284(9) no .
C25 O13 3.541(10) no 2_575
C25 C16 3.436(5) no 2_576
C25 C20 3.542(6) no 1_564
S2 H22 2.93(4) no .
S4 H25 2.91(3) no .
O6 H20A 2.6404 no .
O6 H20B 3.2189 no .
O7 H14A 2.6787 no .
O7 H14B 3.2465 no .
O8 H9 2.14(6) no .
O8 H25 2.61(4) no .
O8 H25 2.74(3) no 2_585
O9 H22 2.56(3) no .
C15 H14A 2.6669 no .
C15 H14B 3.0896 no .
C15 H20A 2.8820 no .
C15 H20B 3.5322 no .
C17 H8 3.440(4) no .
C17 H25 3.28(5) no .
C18 H25 3.29(4) no .
C19 H22 3.34(5) no .
C21 H14A 2.9469 no .
C21 H14B 3.5614 no .
C21 H20A 2.6309 no .
C21 H20B 3.0885 no .
C22 H9 3.01(4) no .
C24 H9 2.31(5) no .
C24 H22 3.34(4) no .
C25 H8 2.618(3) no .
H8 H9 3.35(6) no .
H8 H9 3.35(6) no 2_585
H8 H25 2.38(3) no .
H8 H25 2.38(3) no 2_585
H9 H22 3.34(5) no .
H14A H20A 2.7650 no .
H14A H20B 2.2421 no .
H14B H20A 2.2381 no .
H14B H20B 2.2716 no .
Cl1 H9 3.29(4) no 1_545
Cl1 H9 3.29(4) no 2_585
Cl1 H14A 3.2567 no 1_464
Cl1 H14A 3.2567 no 2_666
Cl1 H20A 3.3986 no 1_564
Cl1 H20A 3.3986 no 2_566
Cl1 H25 3.55(5) no .
Cl1 H25 3.55(5) no 2_575
S2 H14B 3.5262 no 1_565
S3 H22 2.95(5) no 1_545
S3 H22 3.55(4) no 2_676
S4 H14A 3.2270 no 2_666
S4 H14B 3.4409 no 2_666
S5 H20B 3.0852 no 2_667
S5 H25 3.36(4) no 2_576
O6 H9 3.44(5) no 2_576
O6 H22 2.60(4) no 1_545
O7 H8 3.326(3) no 1_546
O7 H25 3.45(4) no 1_546
O8 H20A 2.8042 no 2_576
O9 H14A 2.8896 no 2_676
O9 H22 2.84(4) no 2_586
O10 H9 3.56(4) no 2_585
O10 H14A 2.7490 no 1_464
O10 H14B 3.3409 no 1_464
O10 H14B 2.5506 no 2_566
O10 H20A 3.1219 no 2_566
O10 H20B 2.3692 no 1_464
O10 H25 3.55(5) no .
O11 H9 2.21(4) no 1_545
O11 H14A 2.7437 no 2_666
O11 H14B 3.2486 no 2_566
O11 H20A 3.1290 no 2_566
O12 H9 3.43(5) no 1_545
O12 H14A 2.4228 no 2_666
O12 H14B 3.2706 no 1_564
O12 H14B 2.9852 no 2_666
O12 H20A 2.5215 no 1_564
O12 H20B 3.1669 no 1_564
O12 H20B 3.3703 no 2_666
O12 H25 2.52(5) no .
O13 H8 3.588(8) no 1_545
O13 H9 2.29(4) no 1_545
O13 H14A 2.9111 no 2_666
O13 H20A 2.7102 no 2_566
O13 H20B 3.2975 no 2_666
O13 H25 2.63(5) no 2_575
C14 H9 3.55(5) no 2_676
C14 H20B 3.4682 no 2_657
C15 H22 3.16(5) no 1_545
C17 H22 3.45(4) no 2_586
C20 H14B 3.3466 no 2_657
C20 H25 3.07(4) no 1_546
C21 H8 3.414(4) no 1_546
C25 H20A 2.9753 no 1_564
C25 H20B 3.4753 no 1_564
H8 O7 3.326(3) no 1_564
H8 O7 3.326(3) no 2_576
H8 O13 3.588(8) no 1_565
H8 O13 3.588(8) no 2_575
H8 C21 3.414(4) no 1_564
H8 C21 3.414(4) no 2_576
H8 H20A 3.0631 no 1_564
H8 H20A 3.0631 no 2_576
H9 Cl1 3.29(4) no 1_565
H9 O6 3.44(5) no 2_576
H9 O10 3.56(4) no 2_585
H9 O11 2.21(4) no 1_565
H9 O12 3.43(5) no 1_565
H9 O13 2.29(4) no 1_565
H9 C14 3.55(5) no 2_676
H9 H14A 2.7051 no 2_676
H9 H20A 3.2331 no 2_576
H9 H22 3.31(6) no 2_586
H14A Cl1 3.2567 no 1_646
H14A S4 3.2270 no 2_666
H14A O9 2.8896 no 2_676
H14A O10 2.7490 no 1_646
H14A O11 2.7437 no 2_666
H14A O12 2.4228 no 2_666
H14A O13 2.9111 no 2_666
H14A H9 2.7051 no 2_676
H14B S2 3.5262 no 1_545
H14B S4 3.4409 no 2_666
H14B O10 3.3409 no 1_646
H14B O10 2.5506 no 2_566
H14B O11 3.2486 no 2_566
H14B O12 3.2706 no 1_546
H14B O12 2.9852 no 2_666
H14B C20 3.3466 no 2_657
H14B H14B 3.1664 no 2_657
H14B H20A 3.4857 no 2_657
H14B H20B 2.5779 no 2_657
H20A Cl1 3.3986 no 1_546
H20A O8 2.8042 no 2_576
H20A O10 3.1219 no 2_566
H20A O11 3.1290 no 2_566
H20A O12 2.5215 no 1_546
H20A O13 2.7102 no 2_566
H20A C25 2.9753 no 1_546
H20A H8 3.0631 no 1_546
H20A H9 3.2331 no 2_576
H20A H14B 3.4857 no 2_657
H20A H25 2.3234 no 1_546
H20B S5 3.0852 no 2_667
H20B O10 2.3692 no 1_646
H20B O12 3.1669 no 1_546
H20B O12 3.3703 no 2_666
H20B O13 3.2975 no 2_666
H20B C14 3.4682 no 2_657
H20B C25 3.4753 no 1_546
H20B H14B 2.5779 no 2_657
H20B H25 3.1359 no 1_546
H22 S3 2.95(5) no 1_565
H22 S3 3.55(4) no 2_676
H22 O6 2.60(4) no 1_565
H22 O9 2.84(4) no 2_586
H22 C15 3.16(5) no 1_565
H22 C17 3.45(4) no 2_586
H22 H9 3.31(6) no 2_586
H22 H22 3.31(5) no 2_586
H25 Cl1 3.55(5) no .
H25 S5 3.36(4) no 2_576
H25 O7 3.45(4) no 1_564
H25 O10 3.55(5) no .
H25 O12 2.52(5) no .
H25 O13 2.63(5) no 2_575
H25 C20 3.07(4) no 1_564
H25 H20A 2.3234 no 1_564
H25 H20B 3.1359 no 1_564

loop_
_geom_hbond_atom_site_label_D
_geom_hbond_atom_site_label_H
_geom_hbond_atom_site_label_A
_geom_hbond_site_symmetry_A
_geom_hbond_distance_DA
_geom_hbond_distance_DH
_geom_hbond_distance_HA
_geom_hbond_angle_DHA
_geom_hbond_publ_flag
O9 H9 O8 . 2.647(4) 0.83(4) 2.14(6) 119(4) no
O9 H9 O11 1_565 2.758(6) 0.83(4) 2.21(4) 124(5) no

loop_
_geom_torsion_atom_site_label_1
_geom_torsion_atom_site_label_2
_geom_torsion_atom_site_label_3
_geom_torsion_atom_site_label_4
_geom_torsion
_geom_torsion_publ_flag
_geom_torsion_site_symmetry_1
_geom_torsion_site_symmetry_3
_geom_torsion_site_symmetry_4
O10 Cl1 O11 O10 -0.0(5) no . . .
O10 Cl1 O11 O12 -111.6(5) no . . .
O10 Cl1 O11 O13 126.6(5) no . . .
O11 Cl1 O10 O11 -0.0(4) no . . .
O11 Cl1 O10 O13 130.6(5) no . . 2_575
O10 Cl1 O11 O10 -180.0(5) no . 2_575 2_575
O10 Cl1 O11 O12 -68.4(5) no . 2_575 2_575
O10 Cl1 O11 O13 53.4(5) no . 2_575 2_575
O11 Cl1 O10 O11 -180.0(4) no 2_575 . .
O11 Cl1 O10 O13 -49.4(5) no 2_575 . 2_575
O10 Cl1 O12 O11 63.8(4) no . . .
O10 Cl1 O12 O13 -64.2(3) no . . 2_575
O12 Cl1 O10 O11 -63.9(3) no . . .
O12 Cl1 O10 O13 66.8(2) no . . 2_575
O10 Cl1 O12 O11 116.2(4) no . 2_575 2_575
O10 Cl1 O12 O13 -115.8(3) no . 2_575 .
O12 Cl1 O10 O11 116.1(3) no 2_575 . .
O12 Cl1 O10 O13 -113.2(2) no 2_575 . 2_575
O10 Cl1 O13 O10 180.0(3) no . . 2_575
O10 Cl1 O13 O11 -53.7(5) no . . .
O10 Cl1 O13 O12 69.5(4) no . . 2_575
O13 Cl1 O10 O11 49.4(5) no . . .
O13 Cl1 O10 O13 -180.0(4) no . . 2_575
O10 Cl1 O13 O10 0.0(3) no . 2_575 .
O10 Cl1 O13 O11 -126.3(5) no . 2_575 2_575
O10 Cl1 O13 O12 110.5(4) no . 2_575 .
O13 Cl1 O10 O11 -130.6(5) no 2_575 . .
O13 Cl1 O10 O13 0.0(4) no 2_575 . 2_575
O10 Cl1 O11 O10 180.0(5) no 2_575 . .
O10 Cl1 O11 O12 68.4(5) no 2_575 . .
O10 Cl1 O11 O13 -53.4(5) no 2_575 . .
O11 Cl1 O10 O11 -180.0(4) no . 2_575 2_575
O11 Cl1 O10 O13 49.4(5) no . 2_575 .
O10 Cl1 O11 O10 0.0(5) no 2_575 2_575 2_575
O10 Cl1 O11 O12 111.6(5) no 2_575 2_575 2_575
O10 Cl1 O11 O13 -126.6(5) no 2_575 2_575 2_575
O11 Cl1 O10 O11 0.0(4) no 2_575 2_575 2_575
O11 Cl1 O10 O13 -130.6(5) no 2_575 2_575 .
O10 Cl1 O12 O11 -116.2(4) no 2_575 . .
O10 Cl1 O12 O13 115.8(3) no 2_575 . 2_575
O12 Cl1 O10 O11 -116.1(3) no . 2_575 2_575
O12 Cl1 O10 O13 113.2(2) no . 2_575 .
O10 Cl1 O12 O11 -63.8(4) no 2_575 2_575 2_575
O10 Cl1 O12 O13 64.2(3) no 2_575 2_575 .
O12 Cl1 O10 O11 63.9(3) no 2_575 2_575 2_575
O12 Cl1 O10 O13 -66.8(2) no 2_575 2_575 .
O10 Cl1 O13 O10 0.0(3) no 2_575 . 2_575
O10 Cl1 O13 O11 126.3(5) no 2_575 . .
O10 Cl1 O13 O12 -110.5(4) no 2_575 . 2_575
O13 Cl1 O10 O11 130.6(5) no . 2_575 2_575
O13 Cl1 O10 O13 -0.0(4) no . 2_575 .
O10 Cl1 O13 O10 180.0(3) no 2_575 2_575 .
O10 Cl1 O13 O11 53.7(5) no 2_575 2_575 2_575
O10 Cl1 O13 O12 -69.5(4) no 2_575 2_575 .
O13 Cl1 O10 O11 -49.4(5) no 2_575 2_575 2_575
O13 Cl1 O10 O13 180.0(4) no 2_575 2_575 .
O11 Cl1 O12 O11 -0.0(3) no . . .
O11 Cl1 O12 O13 -128.0(4) no . . 2_575
O12 Cl1 O11 O10 111.6(3) no . . .
O12 Cl1 O11 O12 -0.0(3) no . . .
O12 Cl1 O11 O13 -121.7(4) no . . .
O11 Cl1 O12 O11 180.0(3) no . 2_575 2_575
O11 Cl1 O12 O13 -52.0(4) no . 2_575 .
O12 Cl1 O11 O10 -68.4(3) no 2_575 . .
O12 Cl1 O11 O12 180.0(3) no 2_575 . .
O12 Cl1 O11 O13 58.3(4) no 2_575 . .
O11 Cl1 O13 O10 -126.3(5) no . . 2_575
O11 Cl1 O13 O11 0.0(4) no . . .
O11 Cl1 O13 O12 123.1(5) no . . 2_575
O13 Cl1 O11 O10 -126.6(6) no . . .
O13 Cl1 O11 O12 121.7(5) no . . .
O13 Cl1 O11 O13 0.0(5) no . . .
O11 Cl1 O13 O10 -53.7(5) no . 2_575 .
O11 Cl1 O13 O11 180.0(4) no . 2_575 2_575
O11 Cl1 O13 O12 56.9(5) no . 2_575 .
O13 Cl1 O11 O10 53.4(6) no 2_575 . .
O13 Cl1 O11 O12 -58.3(5) no 2_575 . .
O13 Cl1 O11 O13 180.0(5) no 2_575 . .
O11 Cl1 O12 O11 180.0(3) no 2_575 . .
O11 Cl1 O12 O13 52.0(4) no 2_575 . 2_575
O12 Cl1 O11 O10 68.4(3) no . 2_575 2_575
O12 Cl1 O11 O12 -180.0(3) no . 2_575 2_575
O12 Cl1 O11 O13 -58.3(4) no . 2_575 2_575
O11 Cl1 O12 O11 0.0(3) no 2_575 2_575 2_575
O11 Cl1 O12 O13 128.0(4) no 2_575 2_575 .
O12 Cl1 O11 O10 -111.6(3) no 2_575 2_575 2_575
O12 Cl1 O11 O12 0.0(3) no 2_575 2_575 2_575
O12 Cl1 O11 O13 121.7(4) no 2_575 2_575 2_575
O11 Cl1 O13 O10 53.7(5) no 2_575 . 2_575
O11 Cl1 O13 O11 180.0(4) no 2_575 . .
O11 Cl1 O13 O12 -56.9(5) no 2_575 . 2_575
O13 Cl1 O11 O10 -53.4(6) no . 2_575 2_575
O13 Cl1 O11 O12 58.3(5) no . 2_575 2_575
O13 Cl1 O11 O13 -180.0(5) no . 2_575 2_575
O11 Cl1 O13 O10 126.3(5) no 2_575 2_575 .
O11 Cl1 O13 O11 0.0(4) no 2_575 2_575 2_575
O11 Cl1 O13 O12 -123.1(5) no 2_575 2_575 .
O13 Cl1 O11 O10 126.6(6) no 2_575 2_575 2_575
O13 Cl1 O11 O12 -121.7(5) no 2_575 2_575 2_575
O13 Cl1 O11 O13 0.0(5) no 2_575 2_575 2_575
O12 Cl1 O13 O10 -69.5(3) no . . 2_575
O12 Cl1 O13 O11 56.9(4) no . . .
O12 Cl1 O13 O12 180.0(3) no . . 2_575
O13 Cl1 O12 O11 -52.0(4) no . . .
O13 Cl1 O12 O13 -180.0(4) no . . 2_575
O12 Cl1 O13 O10 -110.5(3) no . 2_575 .
O12 Cl1 O13 O11 123.1(4) no . 2_575 2_575
O12 Cl1 O13 O12 0.0(3) no . 2_575 .
O13 Cl1 O12 O11 128.0(4) no 2_575 . .
O13 Cl1 O12 O13 0.0(4) no 2_575 . 2_575
O12 Cl1 O13 O10 110.5(3) no 2_575 . 2_575
O12 Cl1 O13 O11 -123.1(4) no 2_575 . .
O12 Cl1 O13 O12 -0.0(3) no 2_575 . 2_575
O13 Cl1 O12 O11 -128.0(4) no . 2_575 2_575
O13 Cl1 O12 O13 -0.0(4) no . 2_575 .
O12 Cl1 O13 O10 69.5(3) no 2_575 2_575 .
O12 Cl1 O13 O11 -56.9(4) no 2_575 2_575 2_575
O12 Cl1 O13 O12 -180.0(3) no 2_575 2_575 .
O13 Cl1 O12 O11 52.0(4) no 2_575 2_575 2_575
O13 Cl1 O12 O13 180.0(4) no 2_575 2_575 .
C18 S2 C23 S4 -3.5(3) no . . .
C18 S2 C23 C16 179.0(3) no . . .
C23 S2 C18 C19 3.9(3) no . . .
C23 S2 C18 C22 -179.8(3) no . . .
C15 S3 C16 S5 -0.4(3) no . . .
C15 S3 C16 C23 179.7(3) no . . .
C16 S3 C15 O6 178.6(3) no . . .
C16 S3 C15 C21 0.4(3) no . . .
C19 S4 C23 S2 2.1(3) no . . .
C19 S4 C23 C16 179.7(3) no . . .
C23 S4 C19 C18 0.6(3) no . . .
C23 S4 C19 C25 -177.9(3) no . . .
C16 S5 C21 O7 -178.5(3) no . . .
C16 S5 C21 C15 0.1(3) no . . .
C21 S5 C16 S3 0.2(3) no . . .
C21 S5 C16 C23 -179.9(3) no . . .
C14 O6 C15 S3 169.9(3) no . . .
C14 O6 C15 C21 -12.1(5) no . . .
C15 O6 C14 C20 38.0(5) no . . .
C20 O7 C21 S5 164.2(3) no . . .
C20 O7 C21 C15 -14.2(5) no . . .
C21 O7 C20 C14 40.9(5) no . . .
Cl1 O10 O11 Cl1 -0.0 no . . .
Cl1 O10 O11 O12 52.0(3) no . . .
Cl1 O10 O11 O13 -44.4(4) no . . .
Cl1 O10 O13 Cl1 -0.0 no . 2_575 .
Cl1 O10 O13 O11 44.0(3) no . 2_575 2_575
Cl1 O10 O13 O12 -51.0(3) no . 2_575 .
O11 O10 O13 Cl1 35.9(4) no . 2_575 .
O11 O10 O13 O11 79.8(6) no . 2_575 2_575
O11 O10 O13 O12 -15.2(5) no . 2_575 .
O13 O10 O11 Cl1 -36.2(4) no 2_575 . .
O13 O10 O11 O12 15.7(5) no 2_575 . .
O13 O10 O11 O13 -80.7(6) no 2_575 . .
Cl1 O11 O12 Cl1 -0.0 no . . .
Cl1 O11 O12 O13 37.5(2) no . . 2_575
Cl1 O11 O13 Cl1 0.0 no . . .
Cl1 O11 O13 O10 44.4(3) no . . 2_575
Cl1 O11 O13 O12 -44.2(3) no . . 2_575
O10 O11 O12 Cl1 -52.8(4) no . . .
O10 O11 O12 O13 -15.3(4) no . . 2_575
O10 O11 O13 Cl1 44.3(5) no . . .
O10 O11 O13 O10 88.7(6) no . . 2_575
O10 O11 O13 O12 0.1(6) no . . 2_575
O12 O11 O13 Cl1 -46.5(4) no . . .
O12 O11 O13 O10 -2.1(5) no . . 2_575
O12 O11 O13 O12 -90.7(5) no . . 2_575
O13 O11 O12 Cl1 47.3(4) no . . .
O13 O11 O12 O13 84.9(5) no . . 2_575
Cl1 O12 O13 Cl1 0.0 no . 2_575 .
Cl1 O12 O13 O10 53.4(3) no . 2_575 .
Cl1 O12 O13 O11 -45.6(3) no . 2_575 2_575
O11 O12 O13 Cl1 -38.1(4) no . 2_575 .
O11 O12 O13 O10 15.4(4) no . 2_575 .
O11 O12 O13 O11 -83.7(5) no . 2_575 2_575
O6 C14 C20 O7 -55.6(6) no . . .
S3 C15 C21 S5 -0.4(5) no . . .
S3 C15 C21 O7 178.1(3) no . . .
O6 C15 C21 S5 -178.4(3) no . . .
O6 C15 C21 O7 0.1(7) no . . .
S3 C16 C23 S2 178.0(2) no . . .
S3 C16 C23 S4 0.5(5) no . . .
S5 C16 C23 S2 -1.9(5) no . . .
S5 C16 C23 S4 -179.4(2) no . . .
O9 C17 C22 C18 -179.4(3) no . . .
O9 C17 C24 O8 -1.6(5) no . . .
O9 C17 C24 C25 179.9(3) no . . .
C22 C17 C24 O8 177.6(3) no . . .
C22 C17 C24 C25 -0.9(6) no . . .
C24 C17 C22 C18 1.3(6) no . . .
S2 C18 C19 S4 -3.1(4) no . . .
S2 C18 C19 C25 175.4(2) no . . .
S2 C18 C22 C17 -176.5(3) no . . .
C19 C18 C22 C17 -0.4(6) no . . .
C22 C18 C19 S4 -179.5(3) no . . .
C22 C18 C19 C25 -1.0(6) no . . .
S4 C19 C25 C24 179.9(2) no . . .
C18 C19 C25 C24 1.4(6) no . . .
O8 C24 C25 C19 -178.9(3) no . . .
C17 C24 C25 C19 -0.5(6) no . . .
